data_1555648
loop_
_publ_author_name
'Miura, Wataru'
'Hirano, Koji'
'Miura, Masahiro'

_publ_section_title
;
 Rhodium-Catalyzed C6-Selective C-H Borylation of 2-Pyridones.
;
_journal_issue 15
_journal_name_full 'Organic letters'
_journal_page_first 3742
_journal_page_last 3745
_journal_paper_doi 10.1021/acs.orglett.6b01762
_journal_volume 18
_journal_year 2016
_chemical_formula_moiety 'C10 H7 B F2 N2 O'
_chemical_formula_sum 'C10 H7 B F2 N2 O'
_chemical_formula_weight 219.98
_space_group_IT_number 9
_space_group_name_Hall 'C -2yc'
_space_group_name_H-M_alt 'C 1 c 1'
_symmetry_cell_setting monoclinic
_symmetry_Int_Tables_number 9
_symmetry_space_group_name_Hall 'C -2yc'
_symmetry_space_group_name_H-M 'C 1 c 1'
_atom_sites_solution_hydrogens geom
_atom_sites_solution_primary direct
_atom_sites_solution_secondary difmap
_cell_angle_alpha 90.0000
_cell_angle_beta 89.933(12)
_cell_angle_gamma 90.0000
_cell_formula_units_Z 8
_cell_length_a 14.246(15)
_cell_length_b 9.001(9)
_cell_length_c 14.506(14)
_cell_measurement_reflns_used 2063
_cell_measurement_temperature 173
_cell_measurement_theta_max 27.40
_cell_measurement_theta_min 3.00
_cell_volume 1860(3)
_computing_cell_refinement 'CrystalClear-SM Expert 2.0 r15'
_computing_data_collection 'CrystalClear-SM Expert 2.0 r15 (Rigaku, 2011)'
_computing_data_reduction 'CrystalClear-SM Expert 2.0 r15'
_computing_molecular_graphics 'CrystalStructure 4.0'
_computing_publication_material 'CrystalStructure 4.0 (Rigaku, 2010)'
_computing_structure_refinement 'SHELXL97 (Sheldrick, 2008)'
_computing_structure_solution 'SHELXS97 (Sheldrick, 2008)'
_diffrn_ambient_temperature 173
_diffrn_detector_area_resol_mean 6.827
_diffrn_measured_fraction_theta_full 0.999
_diffrn_measured_fraction_theta_max 0.999
_diffrn_measurement_device_type 'Rigaku XtaLAB mini'
_diffrn_measurement_method \w
_diffrn_radiation_type 'Mo K\a'
_diffrn_radiation_wavelength 0.71075
_diffrn_reflns_av_R_equivalents 0.0469
_diffrn_reflns_limit_h_max 18
_diffrn_reflns_limit_h_min -18
_diffrn_reflns_limit_k_max 11
_diffrn_reflns_limit_k_min -11
_diffrn_reflns_limit_l_max 18
_diffrn_reflns_limit_l_min -18
_diffrn_reflns_number 9554
_diffrn_reflns_theta_full 27.44
_diffrn_reflns_theta_max 27.44
_diffrn_standards_number 0
_exptl_absorpt_coefficient_mu 0.129
_exptl_absorpt_correction_T_max 0.982
_exptl_absorpt_correction_T_min 0.972
_exptl_absorpt_correction_type numerical
_exptl_absorpt_process_details 'NUMABS (Rigaku, 1999)'
_exptl_crystal_colour colorless
_exptl_crystal_density_diffrn 1.571
_exptl_crystal_density_method 'not measured'
_exptl_crystal_description prism
_exptl_crystal_F_000 896.00
_exptl_crystal_size_max 0.200
_exptl_crystal_size_mid 0.190
_exptl_crystal_size_min 0.140
_refine_diff_density_max 0.270
_refine_diff_density_min -0.190
_refine_ls_extinction_method none
_refine_ls_goodness_of_fit_ref 1.025
_refine_ls_hydrogen_treatment constr
_refine_ls_number_parameters 289
_refine_ls_number_reflns 4215
_refine_ls_number_restraints 2
_refine_ls_R_factor_gt 0.0513
_refine_ls_shift/su_max 0.000
_refine_ls_structure_factor_coef Fsqd
_refine_ls_weighting_details 'w = 1/[\s^2^(Fo^2^)+(0.0413P)^2^+0.0000P] where P=(Fo^2^+2Fc^2^)/3'
_refine_ls_weighting_scheme calc
_refine_ls_wR_factor_ref 0.1050
_reflns_number_gt 3053
_reflns_number_total 4215
_reflns_threshold_expression F^2^>2.0\s(F^2^)
_cod_data_source_file ol6b01762_si_001.cif
_cod_data_source_block g-33-13
_cod_original_cell_volume 1860(4)
_cod_database_code 1555648

loop_
_symmetry_equiv_pos_site_id
_symmetry_equiv_pos_as_xyz
1 +X,+Y,+Z
2 +X,-Y,1/2+Z
3 1/2+X,1/2+Y,+Z
4 1/2+X,1/2-Y,1/2+Z

loop_
_atom_site_label
_atom_site_type_symbol
_atom_site_fract_x
_atom_site_fract_y
_atom_site_fract_z
_atom_site_U_iso_or_equiv
_atom_site_adp_type
_atom_site_occupancy
_atom_site_symmetry_multiplicity
_atom_site_calc_flag
_atom_site_refinement_flags
F1 F 0.59675(12) 0.38818(18) 0.63124(12) 0.0318(5) Uani 1.0 4 d .
F2 F 0.65890(12) 0.1786(2) 0.57014(12) 0.0337(5) Uani 1.0 4 d .
F3 F 0.38703(12) -0.4137(2) 0.85106(12) 0.0360(5) Uani 1.0 4 d .
F5 F 0.45168(12) -0.62563(18) 0.79482(12) 0.0314(5) Uani 1.0 4 d .
O9 O 0.35616(17) -0.0905(3) 0.74315(18) 0.0420(6) Uani 1.0 4 d .
O11 O 0.68687(16) -0.1564(3) 0.66202(16) 0.0405(6) Uani 1.0 4 d .
N4 N 0.4576(2) 0.0779(3) 0.6782(2) 0.0264(7) Uani 1.0 4 d .
N6 N 0.5978(2) 0.1644(3) 0.72746(19) 0.0232(7) Uani 1.0 4 d .
N7 N 0.4448(2) -0.4108(3) 0.69236(19) 0.0240(7) Uani 1.0 4 d .
N8 N 0.58691(19) -0.3203(3) 0.73610(19) 0.0225(6) Uani 1.0 4 d .
C10 C 0.5248(2) 0.0771(3) 0.7492(2) 0.0241(7) Uani 1.0 4 d .
C12 C 0.5185(2) -0.3268(3) 0.6656(2) 0.0247(7) Uani 1.0 4 d .
C13 C 0.6202(3) -0.4141(4) 0.8846(3) 0.0349(9) Uani 1.0 4 d .
C14 C 0.5230(3) -0.2659(4) 0.5779(2) 0.0287(8) Uani 1.0 4 d .
C15 C 0.6706(3) 0.1834(4) 0.7856(2) 0.0296(8) Uani 1.0 4 d .
C16 C 0.4855(3) 0.1717(4) 0.6049(3) 0.0265(7) Uani 1.0 4 d .
C17 C 0.3729(3) -0.4378(4) 0.6351(3) 0.0294(7) Uani 1.0 4 d .
C18 C 0.5602(3) -0.4049(3) 0.8134(3) 0.0252(7) Uani 1.0 4 d .
C19 C 0.5204(3) 0.0035(4) 0.8319(3) 0.0305(8) Uani 1.0 4 d .
C20 C 0.3730(3) -0.0039(4) 0.6795(3) 0.0321(8) Uani 1.0 4 d .
C21 C 0.4257(3) 0.1911(4) 0.5332(3) 0.0298(8) Uani 1.0 4 d .
C22 C 0.5947(3) 0.0228(4) 0.8924(3) 0.0349(9) Uani 1.0 4 d .
C24 C 0.3136(3) 0.0230(4) 0.6010(3) 0.0371(9) Uani 1.0 4 d .
C25 C 0.6706(3) 0.1132(4) 0.8697(3) 0.0343(9) Uani 1.0 4 d .
C26 C 0.7093(3) -0.3425(4) 0.8798(3) 0.0357(9) Uani 1.0 4 d .
C27 C 0.3385(3) 0.1163(4) 0.5321(3) 0.0387(9) Uani 1.0 4 d .
C28 C 0.6717(3) -0.2382(4) 0.7289(3) 0.0302(8) Uani 1.0 4 d .
C29 C 0.7332(3) -0.2599(4) 0.8053(3) 0.0369(9) Uani 1.0 4 d .
C30 C 0.3741(3) -0.3816(4) 0.5469(3) 0.0338(8) Uani 1.0 4 d .
C31 C 0.4484(3) -0.2958(4) 0.5194(3) 0.0364(9) Uani 1.0 4 d .
B23 B 0.4572(3) -0.4707(4) 0.7958(3) 0.0275(8) Uani 1.0 4 d .
B33 B 0.5881(3) 0.2350(4) 0.6266(3) 0.0243(8) Uani 1.0 4 d .
H13 H 0.6032 -0.4684 0.9382 0.0418 Uiso 1.0 4 calc R
H14 H 0.5746 -0.2065 0.5589 0.0345 Uiso 1.0 4 calc R
H15 H 0.7218 0.2452 0.7684 0.0355 Uiso 1.0 4 calc R
H17 H 0.3211 -0.4957 0.6555 0.0353 Uiso 1.0 4 calc R
H19 H 0.4685 -0.0581 0.8472 0.0366 Uiso 1.0 4 calc R
H21 H 0.4424 0.2550 0.4837 0.0357 Uiso 1.0 4 calc R
H22 H 0.5938 -0.0264 0.9503 0.0419 Uiso 1.0 4 calc R
H24 H 0.2547 -0.0265 0.5975 0.0445 Uiso 1.0 4 calc R
H25 H 0.7213 0.1259 0.9114 0.0411 Uiso 1.0 4 calc R
H26 H 0.7523 -0.3528 0.9293 0.0429 Uiso 1.0 4 calc R
H27 H 0.2967 0.1318 0.4820 0.0465 Uiso 1.0 4 calc R
H29 H 0.7934 -0.2146 0.8039 0.0443 Uiso 1.0 4 calc R
H30 H 0.3241 -0.4021 0.5056 0.0406 Uiso 1.0 4 calc R
H31 H 0.4490 -0.2559 0.4588 0.0436 Uiso 1.0 4 calc R

loop_
_atom_site_aniso_label
_atom_site_aniso_U_11
_atom_site_aniso_U_22
_atom_site_aniso_U_33
_atom_site_aniso_U_12
_atom_site_aniso_U_13
_atom_site_aniso_U_23
F1 0.0327(10) 0.0238(9) 0.0390(11) -0.0040(8) 0.0035(8) 0.0018(8)
F2 0.0305(10) 0.0409(11) 0.0297(10) 0.0014(9) 0.0062(8) -0.0013(8)
F3 0.0296(11) 0.0467(12) 0.0317(10) 0.0000(9) 0.0079(9) -0.0028(9)
F5 0.0321(10) 0.0262(10) 0.0359(10) -0.0053(8) 0.0008(8) 0.0047(8)
O9 0.0373(14) 0.0362(14) 0.0523(15) -0.0100(12) 0.0077(12) 0.0088(12)
O11 0.0342(14) 0.0348(13) 0.0524(16) -0.0082(12) 0.0075(12) 0.0072(12)
N4 0.0266(17) 0.0210(13) 0.0317(16) -0.0011(12) 0.0021(13) 0.0012(12)
N6 0.0238(16) 0.0197(13) 0.0260(15) -0.0004(12) 0.0025(12) -0.0016(11)
N7 0.0225(16) 0.0230(13) 0.0266(15) 0.0019(11) 0.0035(12) 0.0003(11)
N8 0.0187(15) 0.0231(13) 0.0257(14) -0.0047(11) 0.0007(12) -0.0005(11)
C10 0.0255(17) 0.0173(15) 0.0294(18) 0.0026(13) 0.0064(14) -0.0013(13)
C12 0.0263(17) 0.0192(14) 0.0288(18) 0.0040(13) 0.0028(14) -0.0036(13)
C13 0.037(3) 0.034(2) 0.033(2) -0.0009(16) -0.0057(17) -0.0006(16)
C14 0.0289(18) 0.0278(17) 0.0294(18) -0.0033(14) 0.0048(15) 0.0045(13)
C15 0.0260(18) 0.0323(19) 0.0306(19) 0.0008(14) 0.0034(15) -0.0013(14)
C16 0.0275(17) 0.0213(15) 0.0306(18) 0.0015(13) 0.0060(14) -0.0025(13)
C17 0.0265(18) 0.0307(17) 0.0311(18) 0.0021(14) -0.0017(15) -0.0054(14)
C18 0.0260(17) 0.0211(16) 0.0285(18) -0.0019(13) 0.0050(14) -0.0008(13)
C19 0.034(2) 0.0241(16) 0.0335(19) 0.0001(14) 0.0087(15) 0.0015(14)
C20 0.0258(17) 0.0221(16) 0.048(2) -0.0019(14) 0.0116(15) -0.0071(16)
C21 0.030(2) 0.0282(18) 0.031(2) 0.0032(14) -0.0033(16) 0.0034(14)
C22 0.039(3) 0.0348(19) 0.0313(19) 0.0087(17) 0.0093(16) 0.0032(16)
C24 0.0267(19) 0.0311(18) 0.054(3) -0.0048(15) -0.0053(17) -0.0056(17)
C25 0.036(3) 0.0386(19) 0.0277(19) 0.0066(18) -0.0019(16) -0.0002(16)
C26 0.031(2) 0.0373(19) 0.039(2) 0.0019(17) -0.0098(16) -0.0043(17)
C27 0.036(3) 0.0308(18) 0.050(3) 0.0028(16) -0.0100(18) -0.0039(17)
C28 0.0256(17) 0.0228(16) 0.042(2) -0.0006(14) 0.0044(15) -0.0035(15)
C29 0.0221(17) 0.0340(19) 0.055(3) -0.0052(15) -0.0001(16) -0.0073(17)
C30 0.033(2) 0.039(2) 0.0293(19) 0.0034(17) -0.0020(15) -0.0044(16)
C31 0.045(3) 0.0389(18) 0.0250(17) 0.0083(18) -0.0037(16) 0.0011(15)
B23 0.032(2) 0.0254(19) 0.0247(18) -0.0015(16) 0.0053(16) 0.0008(15)
B33 0.0259(19) 0.0197(17) 0.0273(19) -0.0007(14) 0.0038(16) -0.0044(14)

loop_
_atom_type_symbol
_atom_type_description
_atom_type_scat_dispersion_real
_atom_type_scat_dispersion_imag
_atom_type_scat_source
C C 0.0033 0.0016
;
International Tables for Crystallography
(1992, Vol. C, Tables 4.2.6.8 and 6.1.1.4)
;
H H 0.0000 0.0000
;
International Tables for Crystallography
(1992, Vol. C, Table 6.1.1.4)
;
B B 0.0013 0.0007
;
International Tables for Crystallography
(1992, Vol. C, Tables 4.2.6.8 and 6.1.1.4)
;
F F 0.0171 0.0103
;
International Tables for Crystallography
(1992, Vol. C, Tables 4.2.6.8 and 6.1.1.4)
;
N N 0.0061 0.0033
;
International Tables for Crystallography
(1992, Vol. C, Tables 4.2.6.8 and 6.1.1.4)
;
O O 0.0106 0.0060
;
International Tables for Crystallography
(1992, Vol. C, Tables 4.2.6.8 and 6.1.1.4)
;

loop_
_geom_angle_atom_site_label_1
_geom_angle_atom_site_label_2
_geom_angle_atom_site_label_3
_geom_angle
_geom_angle_publ_flag
C10 N4 C16 111.2(3) yes
C10 N4 C20 124.7(3) yes
C16 N4 C20 124.1(3) yes
C10 N6 C15 121.6(3) yes
C10 N6 B33 112.3(3) yes
C15 N6 B33 126.0(3) yes
C12 N7 C17 121.2(3) yes
C12 N7 B23 111.7(3) yes
C17 N7 B23 127.1(3) yes
C12 N8 C18 111.6(3) yes
C12 N8 C28 123.7(3) yes
C18 N8 C28 124.7(3) yes
N4 C10 N6 110.7(3) yes
N4 C10 C19 127.7(3) yes
N6 C10 C19 121.6(3) yes
N7 C12 N8 110.6(3) yes
N7 C12 C14 121.3(3) yes
N8 C12 C14 128.0(3) yes
C18 C13 C26 120.1(4) yes
C12 C14 C31 116.8(3) yes
N6 C15 C25 119.8(3) yes
N4 C16 C21 118.5(3) yes
N4 C16 B33 108.7(3) yes
C21 C16 B33 132.8(3) yes
N7 C17 C30 120.0(3) yes
N8 C18 C13 118.3(3) yes
N8 C18 B23 108.6(3) yes
C13 C18 B23 133.1(3) yes
C10 C19 C22 117.3(3) yes
O9 C20 N4 120.4(4) yes
O9 C20 C24 125.8(4) yes
N4 C20 C24 113.9(3) yes
C16 C21 C27 120.0(4) yes
C19 C22 C25 121.2(4) yes
C20 C24 C27 122.3(4) yes
C15 C25 C22 118.6(4) yes
C13 C26 C29 120.7(4) yes
C21 C27 C24 121.2(4) yes
O11 C28 N8 121.0(3) yes
O11 C28 C29 125.8(3) yes
N8 C28 C29 113.3(3) yes
C26 C29 C28 122.7(4) yes
C17 C30 C31 119.2(4) yes
C14 C31 C30 121.6(4) yes
F3 B23 F5 109.7(3) yes
F3 B23 N7 109.8(3) yes
F3 B23 C18 115.7(3) yes
F5 B23 N7 108.7(3) yes
F5 B23 C18 114.9(3) yes
N7 B23 C18 97.3(3) yes
F1 B33 F2 109.0(3) yes
F1 B33 N6 110.1(3) yes
F1 B33 C16 116.4(3) yes
F2 B33 N6 109.2(3) yes
F2 B33 C16 114.5(3) yes
N6 B33 C16 96.8(3) yes
C18 C13 H13 119.960 no
C26 C13 H13 119.950 no
C12 C14 H14 121.601 no
C31 C14 H14 121.610 no
N6 C15 H15 120.097 no
C25 C15 H15 120.082 no
N7 C17 H17 120.007 no
C30 C17 H17 120.017 no
C10 C19 H19 121.363 no
C22 C19 H19 121.381 no
C16 C21 H21 119.996 no
C27 C21 H21 119.980 no
C19 C22 H22 119.415 no
C25 C22 H22 119.430 no
C20 C24 H24 118.860 no
C27 C24 H24 118.862 no
C15 C25 H25 120.720 no
C22 C25 H25 120.718 no
C13 C26 H26 119.632 no
C29 C26 H26 119.641 no
C21 C27 H27 119.420 no
C24 C27 H27 119.424 no
C26 C29 H29 118.632 no
C28 C29 H29 118.648 no
C17 C30 H30 120.416 no
C31 C30 H30 120.418 no
C14 C31 H31 119.214 no
C30 C31 H31 119.211 no

loop_
_geom_bond_atom_site_label_1
_geom_bond_atom_site_label_2
_geom_bond_distance
_geom_bond_publ_flag
F1 B33 1.386(4) yes
F2 B33 1.394(4) yes
F3 B23 1.379(5) yes
F5 B23 1.397(4) yes
O9 C20 1.232(5) yes
O11 C28 1.237(4) yes
N4 C10 1.408(5) yes
N4 C16 1.414(5) yes
N4 C20 1.412(5) yes
N6 C10 1.341(4) yes
N6 C15 1.348(5) yes
N6 B33 1.601(5) yes
N7 C12 1.351(4) yes
N7 C17 1.342(5) yes
N7 B23 1.604(5) yes
N8 C12 1.414(5) yes
N8 C18 1.407(5) yes
N8 C28 1.420(5) yes
C10 C19 1.372(5) yes
C12 C14 1.386(5) yes
C13 C18 1.344(5) yes
C13 C26 1.424(6) yes
C14 C31 1.386(5) yes
C15 C25 1.374(5) yes
C16 C21 1.357(5) yes
C16 B33 1.601(5) yes
C17 C30 1.376(5) yes
C18 B23 1.604(5) yes
C19 C22 1.387(5) yes
C20 C24 1.440(6) yes
C21 C27 1.413(5) yes
C22 C25 1.392(6) yes
C24 C27 1.353(6) yes
C26 C29 1.354(6) yes
C28 C29 1.427(5) yes
C30 C31 1.369(6) yes
C13 H13 0.950 no
C14 H14 0.950 no
C15 H15 0.950 no
C17 H17 0.950 no
C19 H19 0.950 no
C21 H21 0.950 no
C22 H22 0.950 no
C24 H24 0.950 no
C25 H25 0.950 no
C26 H26 0.950 no
C27 H27 0.950 no
C29 H29 0.950 no
C30 H30 0.950 no
C31 H31 0.950 no

loop_
_geom_contact_atom_site_label_1
_geom_contact_atom_site_label_2
_geom_contact_distance
_geom_contact_publ_flag
_geom_contact_site_symmetry_2
F1 N4 3.492(4) no .
F1 C10 3.437(4) no .
F1 C15 3.086(4) no .
F1 C21 3.334(5) no .
F2 N4 3.390(5) no .
F2 C10 3.350(5) no .
F2 C15 3.130(5) no .
F2 C21 3.368(6) no .
F3 N8 3.404(5) no .
F3 C12 3.368(5) no .
F3 C13 3.358(6) no .
F3 C17 3.147(5) no .
F5 N8 3.462(4) no .
F5 C12 3.413(4) no .
F5 C13 3.331(5) no .
F5 C17 3.081(5) no .
O9 C10 2.839(5) no .
O9 C19 2.803(5) no .
O9 C27 3.592(6) no .
O11 C12 2.847(5) no .
O11 C14 2.814(5) no .
O11 C26 3.590(5) no .
N4 C15 3.543(6) no .
N4 C27 2.738(6) no .
N6 C22 2.711(5) no .
N7 C31 2.714(5) no .
N8 C17 3.546(6) no .
N8 C26 2.726(5) no .
C10 C21 3.588(6) no .
C10 C25 2.735(6) no .
C12 C13 3.580(6) no .
C12 C30 2.729(5) no .
C13 C28 2.853(6) no .
C14 C17 2.766(5) no .
C14 C28 3.060(5) no .
C15 C19 2.766(5) no .
C16 C24 2.792(6) no .
C18 C29 2.790(6) no .
C19 C20 3.052(6) no .
C20 C21 2.854(6) no .
F1 F5 3.147(4) no 1_565
F1 N7 2.957(4) no 1_565
F1 N8 3.036(4) no 1_565
F1 C12 2.841(4) no 1_565
F1 C14 3.377(5) no 1_565
F1 C17 3.554(5) no 1_565
F1 C18 3.273(5) no 1_565
F1 C24 3.347(5) no 3_555
F1 B23 3.355(5) no 1_565
F2 O11 3.321(4) no .
F2 C13 3.470(5) no 2_554
F2 C17 3.359(5) no 3_555
F2 C22 3.283(5) no 2_554
F2 C26 3.211(5) no 2_554
F2 C30 3.131(6) no 3_555
F3 O9 3.333(4) no .
F3 C15 3.343(5) no 3_445
F3 C21 3.362(5) no 2_555
F3 C25 3.104(6) no 3_445
F3 C30 3.391(5) no 2_545
F5 F1 3.147(4) no 1_545
F5 N4 3.161(4) no 1_545
F5 N6 2.976(4) no 1_545
F5 C10 2.946(4) no 1_545
F5 C15 3.564(5) no 1_545
F5 C16 3.339(5) no 1_545
F5 C19 3.520(5) no 1_545
F5 C29 3.343(5) no 3_445
F5 C31 3.334(5) no 2_545
F5 B33 3.360(5) no 1_545
O9 F3 3.333(4) no .
O9 N7 3.232(5) no .
O9 C12 3.336(5) no .
O9 C15 3.391(5) no 3_445
O9 C17 3.505(5) no .
O9 C29 3.568(5) no 3_455
O11 F2 3.321(4) no .
O11 N6 3.293(5) no .
O11 C10 3.368(5) no .
O11 C15 3.552(5) no .
O11 C17 3.323(5) no 3_555
O11 C24 3.517(5) no 3_545
O11 C27 3.521(5) no 3_545
N4 F5 3.161(4) no 1_565
N4 C14 3.542(5) no .
N6 F5 2.976(4) no 1_565
N6 O11 3.293(5) no .
N7 F1 2.957(4) no 1_545
N7 O9 3.232(5) no .
N8 F1 3.036(4) no 1_545
N8 C19 3.365(5) no .
C10 F5 2.946(4) no 1_565
C10 O11 3.368(5) no .
C10 C28 3.539(5) no .
C12 F1 2.841(4) no 1_545
C12 O9 3.336(5) no .
C12 C20 3.575(5) no .
C13 F2 3.470(5) no 2_555
C14 F1 3.377(5) no 1_545
C14 N4 3.542(5) no .
C14 C20 3.505(5) no .
C15 F3 3.343(5) no 3_555
C15 F5 3.564(5) no 1_565
C15 O9 3.391(5) no 3_555
C15 O11 3.552(5) no .
C16 F5 3.339(5) no 1_565
C17 F1 3.554(5) no 1_545
C17 F2 3.359(5) no 3_445
C17 O9 3.505(5) no .
C17 O11 3.323(5) no 3_445
C18 F1 3.273(5) no 1_545
C19 F5 3.520(5) no 1_565
C19 N8 3.365(5) no .
C19 C28 3.407(5) no .
C20 C12 3.575(5) no .
C20 C14 3.505(5) no .
C20 C29 3.481(6) no 3_455
C21 F3 3.362(5) no 2_554
C22 F2 3.283(5) no 2_555
C22 C28 3.513(6) no .
C22 C29 3.458(6) no .
C24 F1 3.347(5) no 3_445
C24 O11 3.517(5) no 3_455
C24 C28 3.484(6) no 3_455
C25 F3 3.104(6) no 3_555
C25 C29 3.597(6) no .
C26 F2 3.211(5) no 2_555
C27 O11 3.521(5) no 3_455
C28 C10 3.539(5) no .
C28 C19 3.407(5) no .
C28 C22 3.513(6) no .
C28 C24 3.484(6) no 3_545
C29 F5 3.343(5) no 3_555
C29 O9 3.568(5) no 3_545
C29 C20 3.481(6) no 3_545
C29 C22 3.458(6) no .
C29 C25 3.597(6) no .
C30 F2 3.131(6) no 3_445
C30 F3 3.391(5) no 2_544
C31 F5 3.334(5) no 2_544
B23 F1 3.355(5) no 1_545
B33 F5 3.360(5) no 1_565
F1 H15 2.9663 no .
F1 H21 3.2954 no .
F2 H15 3.0726 no .
F2 H21 3.4004 no .
F3 H13 3.3673 no .
F3 H17 3.0794 no .
F5 H13 3.3174 no .
F5 H17 2.9871 no .
O9 H19 2.2201 no .
O9 H24 2.6244 no .
O11 H14 2.2377 no .
O11 H29 2.6120 no .
N4 H19 2.7446 no .
N4 H21 3.2474 no .
N4 H24 3.2570 no .
N6 H19 3.2269 no .
N6 H25 3.2164 no .
N7 H14 3.2465 no .
N7 H30 3.2115 no .
N8 H13 3.2296 no .
N8 H14 2.7732 no .
N8 H29 3.2453 no .
C10 H15 3.2008 no .
C10 H22 3.2169 no .
C12 H17 3.2008 no .
C12 H31 3.2244 no .
C13 H29 3.2665 no .
C14 H30 3.2617 no .
C15 H22 3.2352 no .
C16 H27 3.2484 no .
C17 H31 3.2235 no .
C18 H26 3.2478 no .
C19 H25 3.2779 no .
C20 H19 2.8306 no .
C20 H27 3.2994 no .
C21 H24 3.2608 no .
C22 H15 3.2418 no .
C24 H21 3.2589 no .
C25 H19 3.2825 no .
C28 H14 2.8446 no .
C28 H26 3.2916 no .
C29 H13 3.2641 no .
C30 H14 3.2665 no .
C31 H17 3.2273 no .
B23 H13 2.9344 no .
B23 H17 2.8216 no .
B33 H15 2.8066 no .
B33 H21 2.9404 no .
H13 H26 2.3685 no .
H14 H31 2.3480 no .
H15 H25 2.3356 no .
H17 H30 2.3321 no .
H19 H22 2.3478 no .
H21 H27 2.3542 no .
H22 H25 2.3440 no .
H24 H27 2.2786 no .
H26 H29 2.2786 no .
H30 H31 2.3142 no .
F1 H13 2.8926 no 2_554
F1 H24 2.4274 no 3_555
F2 H13 3.3309 no 2_554
F2 H17 3.0562 no 3_555
F2 H22 2.4007 no 2_554
F2 H24 3.0113 no 3_555
F2 H26 2.8980 no 2_554
F2 H30 2.6333 no 3_555
F3 H15 3.0047 no 3_445
F3 H19 3.4052 no .
F3 H21 2.5240 no 2_555
F3 H25 2.5421 no 3_445
F3 H27 3.4206 no 2_555
F3 H29 3.0958 no 3_445
F3 H30 2.9285 no 2_545
F3 H31 3.4743 no 2_545
F5 H29 2.3966 no 3_445
F5 H30 3.5643 no 2_545
F5 H31 2.6073 no 2_545
O9 H15 2.4458 no 3_445
O9 H27 3.5854 no 2_555
O11 H17 2.3992 no 3_555
O11 H24 3.5927 no 3_545
O11 H27 3.5906 no 3_545
N4 H14 3.5089 no .
N4 H29 3.5045 no 3_455
N8 H19 3.3172 no .
C13 H21 3.2443 no 2_555
C13 H27 3.4876 no 4_545
C14 H13 3.3365 no 2_544
C14 H22 3.3714 no 2_554
C15 H17 3.2778 no 3_555
C16 H22 3.0192 no 2_554
C17 H15 3.3273 no 3_445
C18 H19 3.4192 no .
C18 H21 3.2763 no 2_555
C19 H21 3.3900 no 2_555
C19 H31 3.0946 no 2_555
C20 H15 3.3760 no 3_445
C20 H29 3.3651 no 3_455
C21 H19 3.0140 no 2_554
C21 H22 3.0618 no 2_554
C22 H14 2.9406 no 2_555
C22 H21 3.5654 no 2_555
C22 H31 3.1041 no 2_555
C24 H26 3.0525 no 4_444
C25 H14 3.1786 no 2_555
C25 H27 3.3409 no 4_555
C25 H29 3.5590 no .
C25 H30 3.5054 no 4_545
C26 H22 3.4410 no .
C26 H24 3.4345 no 4_545
C26 H27 3.2458 no 4_545
C26 H30 3.2953 no 4_545
C27 H19 3.2994 no 2_554
C27 H25 3.3528 no 4_454
C27 H26 3.0593 no 4_444
C28 H17 3.2285 no 3_555
C28 H24 3.4295 no 3_545
C29 H17 3.4560 no 3_555
C29 H22 3.5734 no .
C29 H30 3.5001 no 4_545
C30 H21 3.5332 no 1_545
C30 H26 3.2217 no 4_444
C31 H13 3.2788 no 2_544
C31 H26 3.3633 no 4_444
B23 H21 3.3533 no 2_555
B23 H29 3.2059 no 3_445
B23 H31 3.4151 no 2_545
B33 H13 3.4533 no 2_554
B33 H22 3.1743 no 2_554
B33 H24 3.2279 no 3_555
H13 F1 2.8926 no 2_555
H13 F2 3.3309 no 2_555
H13 C14 3.3365 no 2_545
H13 C31 3.2788 no 2_545
H13 B33 3.4533 no 2_555
H13 H14 3.4343 no 2_545
H13 H21 3.0609 no 2_555
H13 H24 3.1641 no 4_545
H13 H27 3.1881 no 4_545
H13 H31 3.3288 no 2_545
H14 N4 3.5089 no .
H14 C22 2.9406 no 2_554
H14 C25 3.1786 no 2_554
H14 H13 3.4343 no 2_544
H14 H22 2.6364 no 2_554
H14 H25 3.0760 no 2_554
H15 F3 3.0047 no 3_555
H15 O9 2.4458 no 3_555
H15 C17 3.3273 no 3_555
H15 C20 3.3760 no 3_555
H15 H17 3.0626 no 3_555
H15 H24 3.2532 no 3_555
H15 H27 3.4603 no 4_555
H17 F2 3.0562 no 3_445
H17 O11 2.3992 no 3_445
H17 C15 3.2778 no 3_445
H17 C28 3.2285 no 3_445
H17 C29 3.4560 no 3_445
H17 H15 3.0626 no 3_445
H17 H29 2.9451 no 3_445
H19 F3 3.4052 no .
H19 N8 3.3172 no .
H19 C18 3.4192 no .
H19 C21 3.0140 no 2_555
H19 C27 3.2994 no 2_555
H19 H21 2.6837 no 2_555
H19 H27 3.2010 no 2_555
H19 H31 3.2689 no 2_555
H21 F3 2.5240 no 2_554
H21 C13 3.2443 no 2_554
H21 C18 3.2763 no 2_554
H21 C19 3.3900 no 2_554
H21 C22 3.5654 no 2_554
H21 C30 3.5332 no 1_565
H21 B23 3.3533 no 2_554
H21 H13 3.0609 no 2_554
H21 H19 2.6837 no 2_554
H21 H22 3.0197 no 2_554
H21 H25 3.4899 no 4_454
H21 H30 3.5314 no 1_565
H22 F2 2.4007 no 2_555
H22 C14 3.3714 no 2_555
H22 C16 3.0192 no 2_555
H22 C21 3.0618 no 2_555
H22 C26 3.4410 no .
H22 C29 3.5734 no .
H22 B33 3.1743 no 2_555
H22 H14 2.6364 no 2_555
H22 H21 3.0197 no 2_555
H22 H30 3.4384 no 4_545
H22 H31 3.2757 no 2_555
H24 F1 2.4274 no 3_445
H24 F2 3.0113 no 3_445
H24 O11 3.5927 no 3_455
H24 C26 3.4345 no 4_444
H24 C28 3.4295 no 3_455
H24 B33 3.2279 no 3_445
H24 H13 3.1641 no 4_444
H24 H15 3.2532 no 3_445
H24 H26 2.6719 no 4_444
H25 F3 2.5421 no 3_555
H25 C27 3.3528 no 4_555
H25 H14 3.0760 no 2_555
H25 H21 3.4899 no 4_555
H25 H27 2.6385 no 4_555
H25 H29 3.5883 no .
H25 H30 2.8417 no 4_545
H26 F2 2.8980 no 2_555
H26 C24 3.0525 no 4_545
H26 C27 3.0593 no 4_545
H26 C30 3.2217 no 4_545
H26 C31 3.3633 no 4_545
H26 H24 2.6719 no 4_545
H26 H27 2.7001 no 4_545
H26 H30 2.7448 no 4_545
H26 H31 2.9979 no 4_545
H27 F3 3.4206 no 2_554
H27 O9 3.5854 no 2_554
H27 O11 3.5906 no 3_455
H27 C13 3.4876 no 4_444
H27 C25 3.3409 no 4_454
H27 C26 3.2458 no 4_444
H27 H13 3.1881 no 4_444
H27 H15 3.4603 no 4_454
H27 H19 3.2010 no 2_554
H27 H25 2.6385 no 4_454
H27 H26 2.7001 no 4_444
H29 F3 3.0958 no 3_555
H29 F5 2.3966 no 3_555
H29 N4 3.5045 no 3_545
H29 C20 3.3651 no 3_545
H29 C25 3.5590 no .
H29 B23 3.2059 no 3_555
H29 H17 2.9451 no 3_555
H29 H25 3.5883 no .
H29 H30 3.1392 no 4_545
H29 H31 3.1688 no 4_545
H30 F2 2.6333 no 3_445
H30 F3 2.9285 no 2_544
H30 F5 3.5643 no 2_544
H30 C25 3.5054 no 4_444
H30 C26 3.2953 no 4_444
H30 C29 3.5001 no 4_444
H30 H21 3.5314 no 1_545
H30 H22 3.4384 no 4_444
H30 H25 2.8417 no 4_444
H30 H26 2.7448 no 4_444
H30 H29 3.1392 no 4_444
H31 F3 3.4743 no 2_544
H31 F5 2.6073 no 2_544
H31 C19 3.0946 no 2_554
H31 C22 3.1041 no 2_554
H31 B23 3.4151 no 2_544
H31 H13 3.3288 no 2_544
H31 H19 3.2689 no 2_554
H31 H22 3.2757 no 2_554
H31 H26 2.9979 no 4_444
H31 H29 3.1688 no 4_444

loop_
_geom_torsion_atom_site_label_1
_geom_torsion_atom_site_label_2
_geom_torsion_atom_site_label_3
_geom_torsion_atom_site_label_4
_geom_torsion
_geom_torsion_publ_flag
C10 N4 C16 C21 -176.3(3) no
C10 N4 C16 B33 3.9(3) no
C16 N4 C10 N6 -0.8(4) no
C16 N4 C10 C19 177.7(3) no
C10 N4 C20 O9 -4.7(5) no
C10 N4 C20 C24 176.4(3) no
C20 N4 C10 N6 179.3(3) no
C20 N4 C10 C19 -2.2(5) no
C16 N4 C20 O9 175.5(3) no
C16 N4 C20 C24 -3.5(5) no
C20 N4 C16 C21 3.5(5) no
C20 N4 C16 B33 -176.2(3) no
C10 N6 C15 C25 -0.5(5) no
C15 N6 C10 N4 179.0(3) no
C15 N6 C10 C19 0.4(5) no
C10 N6 B33 F1 125.9(3) no
C10 N6 B33 F2 -114.4(3) no
C10 N6 B33 C16 4.6(3) no
B33 N6 C10 N4 -2.7(4) no
B33 N6 C10 C19 178.7(3) no
C15 N6 B33 F1 -55.8(4) no
C15 N6 B33 F2 63.9(4) no
C15 N6 B33 C16 -177.2(3) no
B33 N6 C15 C25 -178.6(3) no
C12 N7 C17 C30 1.1(5) no
C17 N7 C12 N8 -177.2(3) no
C17 N7 C12 C14 -0.3(5) no
C12 N7 B23 F3 117.0(3) no
C12 N7 B23 F5 -123.1(3) no
C12 N7 B23 C18 -3.7(3) no
B23 N7 C12 N8 1.9(4) no
B23 N7 C12 C14 178.9(3) no
C17 N7 B23 F3 -64.0(4) no
C17 N7 B23 F5 56.0(4) no
C17 N7 B23 C18 175.4(3) no
B23 N7 C17 C30 -177.9(3) no
C12 N8 C18 C13 177.4(3) no
C12 N8 C18 B23 -3.6(3) no
C18 N8 C12 N7 1.1(4) no
C18 N8 C12 C14 -175.5(3) no
C12 N8 C28 O11 6.1(5) no
C12 N8 C28 C29 -174.5(3) no
C28 N8 C12 N7 -178.9(3) no
C28 N8 C12 C14 4.4(5) no
C18 N8 C28 O11 -173.9(3) no
C18 N8 C28 C29 5.4(4) no
C28 N8 C18 C13 -2.6(5) no
C28 N8 C18 B23 176.4(3) no
N4 C10 C19 C22 -178.4(3) no
N6 C10 C19 C22 -0.1(5) no
N7 C12 C14 C31 -0.2(4) no
N8 C12 C14 C31 176.2(3) no
C18 C13 C26 C29 2.6(5) no
C26 C13 C18 N8 -1.6(5) no
C26 C13 C18 B23 179.7(3) no
C12 C14 C31 C30 -0.1(5) no
N6 C15 C25 C22 0.3(5) no
N4 C16 C21 C27 -1.1(5) no
N4 C16 B33 F1 -121.3(3) no
N4 C16 B33 F2 109.9(3) no
N4 C16 B33 N6 -4.8(3) no
C21 C16 B33 F1 59.1(5) no
C21 C16 B33 F2 -69.7(5) no
C21 C16 B33 N6 175.5(4) no
B33 C16 C21 C27 178.5(3) no
N7 C17 C30 C31 -1.3(5) no
N8 C18 B23 F3 -111.9(3) no
N8 C18 B23 F5 118.7(3) no
N8 C18 B23 N7 4.2(3) no
C13 C18 B23 F3 66.9(5) no
C13 C18 B23 F5 -62.5(5) no
C13 C18 B23 N7 -177.1(4) no
C10 C19 C22 C25 -0.1(5) no
O9 C20 C24 C27 -177.7(3) no
N4 C20 C24 C27 1.2(5) no
C16 C21 C27 C24 -1.0(5) no
C19 C22 C25 C15 -0.0(5) no
C20 C24 C27 C21 0.9(6) no
C13 C26 C29 C28 0.7(5) no
O11 C28 C29 C26 174.9(3) no
N8 C28 C29 C26 -4.4(5) no
C17 C30 C31 C14 0.8(5) no
